data_7220637
loop_
_publ_author_name
'Zieli\'nski, Witold'
'Katrusiak, Andrzej'

_publ_section_title
;
 Hydrate smaller than the anhydrate
;
_journal_issue 29
_journal_name_full CrystEngComm
_journal_page_first 5468
_journal_paper_doi 10.1039/C5CE00694E
_journal_volume 17
_journal_year 2015
_chemical_formula_moiety '0.25(H4 O4), 2(C9 H10 N2)'
_chemical_formula_sum 'C18 H21 N4 O'
_chemical_formula_weight 309.39
_chemical_name_common '5,6-dimethylbenzimidazole hemihydrate'
_chemical_name_systematic
;
 5,6-dimethylbenzimidazole hemihydrate
;
_space_group_crystal_system orthorhombic
_space_group_IT_number 70
_space_group_name_Hall '-F 2uv 2vw'
_space_group_name_H-M_alt 'F d d d'
_symmetry_space_group_name_Hall '-F 2uv 2vw'
_symmetry_space_group_name_H-M 'F d d d :2'
_atom_sites_solution_hydrogens mixed
_atom_sites_solution_primary direct
_audit_creation_date 2015-05-28
_audit_creation_method
;
Olex2 1.2
(compiled 2015.01.26 svn.r3150 for OlexSys, GUI svn.r4998)
;
_audit_update_record
;
2015-05-28 deposited with the CCDC.
2015-06-01 downloaded from the CCDC.
;
_cell_angle_alpha 90
_cell_angle_beta 90
_cell_angle_gamma 90
_cell_formula_units_Z 8
_cell_length_a 7.2661(15)
_cell_length_b 12.407(8)
_cell_length_c 34.550(5)
_cell_measurement_reflns_used 710
_cell_measurement_temperature 296
_cell_measurement_theta_max 24.8040
_cell_measurement_theta_min 3.7370
_cell_volume 3115(2)
_computing_cell_refinement
;
CrysAlisPro, Agilent Technologies,
Version 1.171.37.31 (release 14-01-2014 CrysAlis171 .NET)
(compiled Jan 14 2014,18:38:05)
;
_computing_data_collection
;
CrysAlisPro, Agilent Technologies,
Version 1.171.37.31 (release 14-01-2014 CrysAlis171 .NET)
(compiled Jan 14 2014,18:38:05)
;
_computing_data_reduction
;
CrysAlisPro, Agilent Technologies,
Version 1.171.37.31 (release 14-01-2014 CrysAlis171 .NET)
(compiled Jan 14 2014,18:38:05)
;
_computing_molecular_graphics 'Olex2 (Dolomanov et al., 2009)'
_computing_publication_material 'Olex2 (Dolomanov et al., 2009)'
_computing_structure_refinement 'ShelXL (Sheldrick, 2008)'
_computing_structure_solution 'ShelXS (Sheldrick, 2008)'
_diffrn_ambient_temperature 296
_diffrn_detector 'CCD plate'
_diffrn_detector_area_resol_mean 16.2413
_diffrn_detector_type Eos
_diffrn_measured_fraction_theta_full 0.599
_diffrn_measured_fraction_theta_max 0.555
_diffrn_measurement_details
;
  1 phi    -35.00   19.60   0.7000   10.0000
omega____ theta____ kappa____ phi______ frames
   0.0000  -30.0000    0.0000     -     78

  2 phi    140.00  199.50   0.7000   10.0000
omega____ theta____ kappa____ phi______ frames
   0.0000  -30.0000    0.0000     -     85

  3 phi    160.00  216.70   0.7000   10.0000
omega____ theta____ kappa____ phi______ frames
   0.0000   30.0000    0.0000     -     81

  4 phi    -20.00   34.60   0.7000   10.0000
omega____ theta____ kappa____ phi______ frames
   0.0000   30.0000    0.0000     -     78

  5 omega  -24.00   23.60   0.7000   10.0000
omega____ theta____ kappa____ phi______ frames
    -       30.0000   39.4600  -12.9000 68

  6 omega  -24.00   23.60   0.7000   10.0000
omega____ theta____ kappa____ phi______ frames
    -       30.0000   39.4600  167.1000 68

  7 omega  -50.00    9.50   0.7000   10.0000
omega____ theta____ kappa____ phi______ frames
    -      -30.0000   39.4600  167.1000 85

  8 omega  -50.00    9.50   0.7000   10.0000
omega____ theta____ kappa____ phi______ frames
    -      -30.0000   39.4600  -12.9000 85

  9 omega  -64.00   -8.00   0.7000   10.0000
omega____ theta____ kappa____ phi______ frames
    -      -30.0000   81.4000  -28.9000 80

 10 omega  -64.00   -8.00   0.7000   10.0000
omega____ theta____ kappa____ phi______ frames
    -      -30.0000   81.4000  151.1000 80

 11 omega  -19.00    7.60   0.7000   10.0000
omega____ theta____ kappa____ phi______ frames
    -       30.0000   81.4000  151.1000 38

 12 omega  -19.00    7.60   0.7000   10.0000
omega____ theta____ kappa____ phi______ frames
    -       30.0000   81.4000  -28.9000 38

 13 omega  -43.00  -21.30   0.7000   10.0000
omega____ theta____ kappa____ phi______ frames
    -       30.0000  134.6000  -56.9000 31

 14 omega  -43.00  -21.30   0.7000   10.0000
omega____ theta____ kappa____ phi______ frames
    -       30.0000  134.6000  123.1000 31

 15 omega  -90.00  -36.10   0.7000   10.0000
omega____ theta____ kappa____ phi______ frames
    -      -30.0000  134.6000  123.1000 77

 16 omega  -90.00  -36.10   0.7000   10.0000
omega____ theta____ kappa____ phi______ frames
    -      -30.0000  134.6000  -56.9000 77
;
_diffrn_measurement_device 'four-circle diffractometer'
_diffrn_measurement_device_type 'Xcalibur, Eos'
_diffrn_measurement_method '\w and \p scans'
_diffrn_orient_matrix_UB_11 -0.0293014000
_diffrn_orient_matrix_UB_12 -0.0510425000
_diffrn_orient_matrix_UB_13 0.0069777000
_diffrn_orient_matrix_UB_21 0.0020631000
_diffrn_orient_matrix_UB_22 0.0199786000
_diffrn_orient_matrix_UB_23 0.0192113000
_diffrn_orient_matrix_UB_31 -0.0930107000
_diffrn_orient_matrix_UB_32 0.0164967000
_diffrn_orient_matrix_UB_33 -0.0017600000
_diffrn_radiation_monochromator graphite
_diffrn_radiation_probe x-ray
_diffrn_radiation_type MoK\a
_diffrn_radiation_wavelength 0.71073
_diffrn_reflns_av_R_equivalents 0.1459
_diffrn_reflns_av_unetI/netI 0.0846
_diffrn_reflns_laue_measured_fraction_full 0.599
_diffrn_reflns_laue_measured_fraction_max 0.555
_diffrn_reflns_limit_h_max 8
_diffrn_reflns_limit_h_min -8
_diffrn_reflns_limit_k_max 8
_diffrn_reflns_limit_k_min -8
_diffrn_reflns_limit_l_max 41
_diffrn_reflns_limit_l_min -41
_diffrn_reflns_number 3831
_diffrn_reflns_point_group_measured_fraction_full 0.599
_diffrn_reflns_point_group_measured_fraction_max 0.555
_diffrn_reflns_theta_full 26.000
_diffrn_reflns_theta_max 27.160
_diffrn_reflns_theta_min 4.389
_diffrn_source 'Enhance (Mo) X-ray Source'
_exptl_absorpt_coefficient_mu 0.085
_exptl_absorpt_correction_T_max 0.95
_exptl_absorpt_correction_T_min 0.90
_exptl_absorpt_correction_type numerical
_exptl_absorpt_process_details
;
Correction for absorption of the diamond-anvil cell and the sample 
 were made using program REDSHABS (Katrusiak, A. (2003) REDSHABS. Adam
 Mickiewicz University Pozna\'n; Katrusiak, A. (2004) Z. Kristallogr.
 219, 461-467).
;
_exptl_crystal_colour 'clear yellow'
_exptl_crystal_colour_lustre clear
_exptl_crystal_density_diffrn 1.320
_exptl_crystal_description plate
_exptl_crystal_F_000 1320
_exptl_crystal_size_max 0.15
_exptl_crystal_size_mid 0.15
_exptl_crystal_size_min 0.10
_refine_diff_density_max 0.202
_refine_diff_density_min -0.214
_refine_diff_density_rms 0.052
_refine_ls_extinction_method none
_refine_ls_goodness_of_fit_ref 1.027
_refine_ls_hydrogen_treatment constr
_refine_ls_matrix_type full
_refine_ls_number_parameters 58
_refine_ls_number_reflns 486
_refine_ls_number_restraints 16
_refine_ls_restrained_S_all 1.011
_refine_ls_R_factor_all 0.1586
_refine_ls_R_factor_gt 0.0848
_refine_ls_shift/su_max 0.000
_refine_ls_shift/su_mean 0.000
_refine_ls_structure_factor_coef Fsqd
_refine_ls_weighting_details 'w=1/[\s^2^(Fo^2^)+(0.1580P)^2^] where P=(Fo^2^+2Fc^2^)/3'
_refine_ls_weighting_scheme calc
_refine_ls_wR_factor_gt 0.2067
_refine_ls_wR_factor_ref 0.2753
_reflns_Friedel_coverage 0.000
_reflns_number_gt 254
_reflns_number_total 486
_reflns_threshold_expression 'I > 2\s(I)'
_cod_data_source_file c5ce00694e2.cif
_cod_data_source_block dMBzImH_0.54GPa
_cod_depositor_comments 'Adding full bibliography for 7220631--7220640.cif.'
_cod_database_code 7220637
_shelxl_version_number 2013-4
_shelx_space_group_comment
;
The symmetry employed for this shelxl refinement is uniquely defined
by the following loop, which should always be used as a source of
symmetry information in preference to the above space-group names.
They are only intended as comments.
;
_reflns_odcompleteness_completeness 54.85
_reflns_odcompleteness_iscentric 1
_reflns_odcompleteness_theta 27.10
_olex2_refinement_description
;
1. Fixed Uiso
 At 1.2 times of:
  All C(H) groups, All N(H) groups
 At 1.5 times of:
  All C(H,H,H) groups, All O(H) groups
2. Restrained distances
 H1-N3
 1.98 with sigma of 0.001
3. Rigid bond restraints
 All non-hydrogen atoms
 with sigma for 1-2 distances of 0.01 and sigma for 1-3 distances of 0.01
4. Uiso/Uaniso restraints and constraints
O1: within 1.7A with sigma of 0.1 and sigma for terminal atoms of 0.08
Uanis(O1) \\sim Ueq: with sigma of 0.1 and sigma for terminal atoms of 0.2
5. Others
 Fixed Sof: H1(0.25) H3(0.5)
6.a Free rotating group:
 O1(H1)
6.b Aromatic/amide H refined with riding coordinates:
 N3(H3), C2(H2), C4(H4)
6.c Idealised Me refined as rotating group:
 C10(H10A,H10B,H10C)
;
_olex2_submission_special_instructions 'No special instructions were received'

loop_
_space_group_symop_operation_xyz
'x, y, z'
'-x+1/4, -y+1/4, z'
'x, -y+1/4, -z+1/4'
'-x+1/4, y, -z+1/4'
'x, y+1/2, z+1/2'
'-x+1/4, -y+3/4, z+1/2'
'x, -y+3/4, -z+3/4'
'-x+1/4, y+1/2, -z+3/4'
'x+1/2, y, z+1/2'
'-x+3/4, -y+1/4, z+1/2'
'x+1/2, -y+1/4, -z+3/4'
'-x+3/4, y, -z+3/4'
'x+1/2, y+1/2, z'
'-x+3/4, -y+3/4, z'
'x+1/2, -y+3/4, -z+1/4'
'-x+3/4, y+1/2, -z+1/4'
'-x, -y, -z'
'x-1/4, y-1/4, -z'
'-x, y-1/4, z-1/4'
'x-1/4, -y, z-1/4'
'-x, -y+1/2, -z+1/2'
'x-1/4, y+1/4, -z+1/2'
'-x, y+1/4, z+1/4'
'x-1/4, -y+1/2, z+1/4'
'-x+1/2, -y, -z+1/2'
'x+1/4, y-1/4, -z+1/2'
'-x+1/2, y-1/4, z+1/4'
'x+1/4, -y, z+1/4'
'-x+1/2, -y+1/2, -z'
'x+1/4, y+1/4, -z'
'-x+1/2, y+1/4, z-1/4'
'x+1/4, -y+1/2, z-1/4'

loop_
_atom_site_label
_atom_site_type_symbol
_atom_site_fract_x
_atom_site_fract_y
_atom_site_fract_z
_atom_site_U_iso_or_equiv
_atom_site_adp_type
_atom_site_occupancy
_atom_site_site_symmetry_order
_atom_site_calc_flag
_atom_site_refinement_flags_posn
_atom_site_refinement_flags_adp
_atom_site_refinement_flags_occupancy
O1 O -0.1250 0.3750 0.3750 0.062(3) Uani 1 4 d S TU P
H1 H -0.0469 0.4213 0.3639 0.093 Uiso 0.25 1 d DG . .
N3 N 0.0343(5) 0.5519(4) 0.33575(9) 0.061(2) Uani 1 1 d D U .
H3 H -0.0304 0.4987 0.3442 0.073 Uiso 0.5 1 calc R . .
C2 C 0.1250 0.6250 0.35629(18) 0.067(3) Uani 1 2 d S TU P
H2 H 0.1250 0.6250 0.3832 0.081 Uiso 1 2 calc RS T P
C4 C 0.0056(6) 0.5350(5) 0.26279(10) 0.055(3) Uani 1 1 d . U .
H4 H -0.0736 0.4761 0.2631 0.066 Uiso 1 1 calc R . .
C5 C 0.0642(6) 0.5790(5) 0.22848(11) 0.053(2) Uani 1 1 d . U .
C9 C 0.0681(5) 0.5811(6) 0.29712(11) 0.051(2) Uani 1 1 d . U .
C10 C -0.0071(7) 0.5342(5) 0.19075(11) 0.073(3) Uani 1 1 d . U .
H10A H -0.0763 0.5888 0.1775 0.110 Uiso 1 1 calc GR . .
H10B H -0.0851 0.4734 0.1959 0.110 Uiso 1 1 calc GR . .
H10C H 0.0946 0.5120 0.1749 0.110 Uiso 1 1 calc GR . .

loop_
_atom_site_aniso_label
_atom_site_aniso_U_11
_atom_site_aniso_U_22
_atom_site_aniso_U_33
_atom_site_aniso_U_23
_atom_site_aniso_U_13
_atom_site_aniso_U_12
O1 0.064(4) 0.077(12) 0.044(4) 0.000 0.000 0.000
N3 0.069(3) 0.067(8) 0.046(2) 0.003(2) 0.0033(17) 0.003(2)
C2 0.067(4) 0.089(12) 0.045(3) 0.000 0.000 0.011(5)
C4 0.053(3) 0.061(10) 0.051(3) -0.003(2) -0.0035(17) -0.003(3)
C5 0.059(3) 0.059(9) 0.042(2) -0.005(2) -0.0046(17) 0.010(2)
C9 0.056(3) 0.056(8) 0.039(2) -0.0002(19) 0.0032(16) 0.005(3)
C10 0.077(3) 0.090(11) 0.054(3) -0.016(3) -0.012(2) 0.004(3)

loop_
_atom_type_symbol
_atom_type_description
_atom_type_scat_dispersion_real
_atom_type_scat_dispersion_imag
_atom_type_scat_source
C C 0.0033 0.0016 'International Tables Vol C Tables 4.2.6.8 and 6.1.1.4'
H H 0.0000 0.0000 'International Tables Vol C Tables 4.2.6.8 and 6.1.1.4'
N N 0.0061 0.0033 'International Tables Vol C Tables 4.2.6.8 and 6.1.1.4'
O O 0.0106 0.0060 'International Tables Vol C Tables 4.2.6.8 and 6.1.1.4'

loop_
_geom_angle_atom_site_label_1
_geom_angle_atom_site_label_2
_geom_angle_atom_site_label_3
_geom_angle
_geom_angle_site_symmetry_1
_geom_angle_site_symmetry_3
C2 N3 H3 127.9 . .
C2 N3 C9 104.2(5) . .
C9 N3 H3 127.9 . .
N3 C2 N3 115.3(6) . 2_565
N3 C2 H2 122.3 2_565 .
N3 C2 H2 122.3 . .
C5 C4 H4 121.0 . .
C5 C4 C9 118.1(6) . .
C9 C4 H4 121.0 . .
C4 C5 C5 120.3(3) . 2_565
C4 C5 C10 119.5(5) . .
C5 C5 C10 120.1(3) 2_565 .
C4 C9 N3 130.2(5) . .
C9 C9 N3 108.2(3) 2_565 .
C9 C9 C4 121.6(3) 2_565 .
C5 C10 H10A 109.5 . .
C5 C10 H10B 109.5 . .
C5 C10 H10C 109.5 . .
H10A C10 H10B 109.5 . .
H10A C10 H10C 109.5 . .
H10B C10 H10C 109.5 . .

loop_
_geom_bond_atom_site_label_1
_geom_bond_atom_site_label_2
_geom_bond_distance
_geom_bond_site_symmetry_2
O1 H1 0.8935 .
N3 H3 0.8600 .
N3 C2 1.327(5) .
N3 C9 1.405(5) .
C2 N3 1.327(5) 2_565
C2 H2 0.9300 .
C4 H4 0.9300 .
C4 C5 1.373(5) .
C4 C9 1.393(6) .
C5 C5 1.443(11) 2_565
C5 C10 1.509(5) .
C9 C9 1.367(12) 2_565
C10 H10A 0.9600 .
C10 H10B 0.9600 .
C10 H10C 0.9600 .

loop_
_geom_torsion_atom_site_label_1
_geom_torsion_atom_site_label_2
_geom_torsion_atom_site_label_3
_geom_torsion_atom_site_label_4
_geom_torsion
_geom_torsion_site_symmetry_4
C2 N3 C9 C4 -178.7(5) .
C2 N3 C9 C9 1.7(7) 2_565
C5 C4 C9 N3 -178.5(5) .
C5 C4 C9 C9 1.1(10) 2_565
C9 N3 C2 N3 -0.6(2) 2_565
C9 C4 C5 C5 -0.5(9) 2_565
C9 C4 C5 C10 -177.4(4) .
